data_4065363
loop_
_publ_author_name
'MacDougall, Tiffany J.'
'Trepanier, Steven J.'
'Dutton, Jason L.'
'Ferguson, Michael J.'
'McDonald, Robert'
'Cowie, Martin'

_publ_section_title
;
 Facile Carbon--Carbon Bond Formation and Multiple Carbon--Hydrogen Bond
 Activations Promoted by Methylene-Bridged Iridium/Ruthenium Complexes
;
_journal_issue 21
_journal_name_full Organometallics
_journal_page_first 5882
_journal_paper_doi 10.1021/om200732p
_journal_volume 30
_journal_year 2011
_chemical_formula_moiety 'C64 H60 Ir O3 P4 Ru, C F3 O3 S, 1.5(C H2 Cl2)'
_chemical_formula_sum 'C66.5 H63 Cl3 F3 Ir O6 P4 Ru S'
_chemical_formula_weight 1570.73
_chemical_name_systematic
; 
 ? 
;
_space_group_IT_number 2
_symmetry_cell_setting triclinic
_symmetry_space_group_name_Hall '-P 1'
_symmetry_space_group_name_H-M 'P -1'
_atom_sites_solution_hydrogens geom
_atom_sites_solution_primary direct
_atom_sites_solution_secondary difmap
_audit_creation_method SHELXL-97
_cell_angle_alpha 99.4872(9)
_cell_angle_beta 90.1385(9)
_cell_angle_gamma 94.0337(9)
_cell_formula_units_Z 2
_cell_length_a 12.5683(8)
_cell_length_b 12.8768(8)
_cell_length_c 20.1977(13)
_cell_measurement_reflns_used 7275
_cell_measurement_temperature 193(2)
_cell_measurement_theta_max 26.37
_cell_measurement_theta_min 2.37
_cell_volume 3215.8(4)
_computing_cell_refinement 'Bruker SAINT (Bruker, 1997)'
_computing_data_collection 'Bruker SMART (Bruker, 1997)'
_computing_data_reduction 'Bruker SAINT (Bruker, 1997)'
_computing_molecular_graphics 'Bruker SHELXTL (Bruker, 1997)'
_computing_publication_material 'Bruker SHELXTL (Bruker, 1997)'
_computing_structure_refinement 'SHELXL-97 (Sheldrick, 1997)'
_computing_structure_solution 'DIRDIF-96 (Beurskens et al., 1996)'
_diffrn_ambient_temperature 193(2)
_diffrn_detector_area_resol_mean 8.192
_diffrn_measured_fraction_theta_full 0.996
_diffrn_measured_fraction_theta_max 0.996
_diffrn_measurement_device_type 'Bruker PLATFORM diffractometer/SMART 1000 CCD area detector'
_diffrn_measurement_method '\w scans'
_diffrn_radiation_monochromator graphite
_diffrn_radiation_source 'fine-focus sealed tube'
_diffrn_radiation_type MoK\a
_diffrn_radiation_wavelength 0.71073
_diffrn_reflns_av_R_equivalents 0.0155
_diffrn_reflns_av_sigmaI/netI 0.0228
_diffrn_reflns_limit_h_max 15
_diffrn_reflns_limit_h_min -15
_diffrn_reflns_limit_k_max 15
_diffrn_reflns_limit_k_min -15
_diffrn_reflns_limit_l_max 25
_diffrn_reflns_limit_l_min -25
_diffrn_reflns_number 25718
_diffrn_reflns_theta_full 26.38
_diffrn_reflns_theta_max 26.38
_diffrn_reflns_theta_min 1.02
_diffrn_standards_decay_% 0
_diffrn_standards_interval_time 0
_diffrn_standards_number 0
_exptl_absorpt_coefficient_mu 2.618
_exptl_absorpt_correction_T_max 0.3788
_exptl_absorpt_correction_T_min 0.2652
_exptl_absorpt_correction_type integration
_exptl_absorpt_process_details 'Bruker SHELXTL (Bruker, 1997)'
_exptl_crystal_colour yellow
_exptl_crystal_density_diffrn 1.622
_exptl_crystal_density_method 'not measured'
_exptl_crystal_description prism
_exptl_crystal_F_000 1570
_exptl_crystal_size_max 0.69
_exptl_crystal_size_mid 0.59
_exptl_crystal_size_min 0.46
_platon_squeeze_details
;
;
_refine_diff_density_max 1.618
_refine_diff_density_min -0.652
_refine_diff_density_rms 0.077
_refine_ls_extinction_method none
_refine_ls_goodness_of_fit_ref 1.049
_refine_ls_hydrogen_treatment constr
_refine_ls_matrix_type full
_refine_ls_number_parameters 986
_refine_ls_number_reflns 13107
_refine_ls_number_restraints 2
_refine_ls_restrained_S_all 1.049
_refine_ls_R_factor_all 0.0253
_refine_ls_R_factor_gt 0.0227
_refine_ls_shift/su_max 0.002
_refine_ls_shift/su_mean 0.000
_refine_ls_structure_factor_coef Fsqd
_refine_ls_weighting_details 'calc w=1/[\s^2^(Fo^2^)+(0.0354P)^2^+1.7780P] where P=(Fo^2^+2Fc^2^)/3'
_refine_ls_weighting_scheme calc
_refine_ls_wR_factor_gt 0.0598
_refine_ls_wR_factor_ref 0.0611
_reflns_number_gt 12141
_reflns_number_total 13107
_reflns_threshold_expression I>2\s(I)
_cod_data_source_file om200732p_si_003.cif
_cod_data_source_block 8
_cod_depositor_comments
;
The following automatic conversions were performed:

'_symmetry_cell_setting' value 'Triclinic' changed to 'triclinic'
according to /home/saulius/struct/CIF-dictionaries/cif_core.dic
dictionary named 'cif_core.dic' version 2.4.1 from 2010-06-29.

Automatic conversion script
Id: cif_fix_values 1715 2011-07-08 13:25:40Z adriana 
;
_cod_original_sg_symbol_H-M P-1
_cod_original_formula_sum 'C66.50 H63 Cl3 F3 Ir O6 P4 Ru S'
_cod_database_code 4065363

loop_
_symmetry_equiv_pos_as_xyz
'x, y, z'
'-x, -y, -z'

loop_
_atom_site_label
_atom_site_type_symbol
_atom_site_fract_x
_atom_site_fract_y
_atom_site_fract_z
_atom_site_U_iso_or_equiv
_atom_site_adp_type
_atom_site_occupancy
_atom_site_symmetry_multiplicity
_atom_site_calc_flag
_atom_site_refinement_flags
_atom_site_disorder_assembly
_atom_site_disorder_group
Ir Ir 0.173115(7) 0.423285(7) 0.315435(4) 0.02316(4) Uani 1 1 d . A .
Ru Ru 0.148079(16) 0.396187(16) 0.167263(9) 0.02980(5) Uani 1 1 d . . .
P1 P 0.12051(5) 0.59757(5) 0.32680(3) 0.02822(13) Uani 1 1 d . . .
P2 P 0.10873(7) 0.57567(6) 0.17402(4) 0.04009(18) Uani 1 1 d . A .
P3 P 0.22951(6) 0.25079(5) 0.30469(3) 0.03366(15) Uani 1 1 d . . .
P4 P 0.21727(6) 0.22584(7) 0.15284(3) 0.03902(17) Uani 1 1 d . A .
O1 O -0.02637(19) 0.35480(19) 0.38406(12) 0.0575(6) Uani 1 1 d . A .
O2 O -0.07658(16) 0.31511(15) 0.19370(10) 0.0417(4) Uani 1 1 d . . .
O3 O 0.1199(2) 0.37399(19) 0.01681(10) 0.0582(6) Uani 1 1 d . . .
C1 C 0.0508(2) 0.3817(2) 0.36066(12) 0.0329(5) Uani 1 1 d . . .
C2 C 0.0097(2) 0.34647(19) 0.18659(13) 0.0318(5) Uani 1 1 d . A .
C3 C 0.1353(2) 0.3834(2) 0.07317(13) 0.0397(6) Uani 1 1 d . A .
C4 C 0.2780(2) 0.4681(2) 0.40044(13) 0.0344(6) Uani 1 1 d . . .
C5 C 0.2557(2) 0.4764(2) 0.46591(13) 0.0419(7) Uani 1 1 d . A .
C6 C 0.3961(3) 0.4808(3) 0.38089(16) 0.0498(7) Uani 1 1 d . A .
H6A H 0.4410 0.4590 0.4158 0.060 Uiso 1 1 calc R . .
H6B H 0.4072 0.4332 0.3381 0.060 Uiso 1 1 calc R . .
C7 C 0.4313(3) 0.5908(3) 0.3731(2) 0.0651(10) Uani 1 1 d . . .
H7A H 0.5066 0.5942 0.3605 0.078 Uiso 1 1 calc R A .
H7B H 0.4225 0.6382 0.4156 0.078 Uiso 1 1 calc R . .
H7C H 0.3881 0.6125 0.3380 0.078 Uiso 1 1 calc R . .
C8 C 0.3394(3) 0.5111(3) 0.52051(15) 0.0566(9) Uani 1 1 d . . .
H8A H 0.4019 0.5452 0.5018 0.068 Uiso 1 1 calc R A .
H8B H 0.3605 0.4494 0.5386 0.068 Uiso 1 1 calc R . .
H8C H 0.3101 0.5611 0.5565 0.068 Uiso 1 1 calc R . .
C9 C 0.1486(3) 0.4523(4) 0.49564(16) 0.0712(12) Uani 1 1 d . . .
H9A H 0.1456 0.4920 0.5413 0.085 Uiso 1 1 calc R A .
H9B H 0.1385 0.3765 0.4971 0.085 Uiso 1 1 calc R . .
H9C H 0.0920 0.4726 0.4679 0.085 Uiso 1 1 calc R . .
C10 C 0.2770(2) 0.4542(2) 0.24572(13) 0.0367(6) Uani 1 1 d . A .
C11A C 0.3300(6) 0.4441(5) 0.1923(4) 0.0273(15) Uani 0.50 1 d PD A 1
C12A C 0.4273(5) 0.4638(4) 0.1552(3) 0.0492(15) Uani 0.50 1 d PD A 1
C13A C 0.4318(7) 0.4355(7) 0.0871(4) 0.068(2) Uani 0.50 1 d PD A 1
H13A H 0.4960 0.4493 0.0644 0.082 Uiso 0.50 1 calc PR A 1
H13B H 0.3707 0.4022 0.0625 0.082 Uiso 0.50 1 calc PR A 1
C14A C 0.5139(15) 0.5141(13) 0.1969(13) 0.092(5) Uani 0.50 1 d PD A 1
H14A H 0.5713 0.5376 0.1689 0.111 Uiso 0.50 1 calc PR A 1
H14B H 0.5406 0.4641 0.2236 0.111 Uiso 0.50 1 calc PR A 1
H14C H 0.4894 0.5751 0.2270 0.111 Uiso 0.50 1 calc PR A 1
C11B C 0.3133(7) 0.4820(6) 0.1910(4) 0.0289(15) Uani 0.50 1 d PD A 2
C12B C 0.4013(6) 0.5219(5) 0.1525(4) 0.0537(17) Uani 0.50 1 d PD A 2
C13B C 0.3933(7) 0.5208(7) 0.0851(4) 0.069(2) Uani 0.50 1 d PD A 2
H13C H 0.3292 0.4935 0.0616 0.083 Uiso 0.50 1 calc PR A 2
H13D H 0.4518 0.5473 0.0617 0.083 Uiso 0.50 1 calc PR A 2
C14B C 0.4993(16) 0.5636(13) 0.1904(12) 0.104(6) Uani 0.50 1 d PD A 2
H14D H 0.5493 0.5953 0.1610 0.125 Uiso 0.50 1 calc PR A 2
H14E H 0.5321 0.5060 0.2072 0.125 Uiso 0.50 1 calc PR A 2
H14F H 0.4819 0.6173 0.2283 0.125 Uiso 0.50 1 calc PR A 2
C20 C 0.1571(3) 0.6555(2) 0.25278(13) 0.0394(6) Uani 1 1 d . A .
H20A H 0.1281 0.7258 0.2570 0.047 Uiso 1 1 calc R . .
H20B H 0.2358 0.6660 0.2514 0.047 Uiso 1 1 calc R . .
C21 C 0.1768(2) 0.69819(19) 0.39491(13) 0.0328(5) Uani 1 1 d . A .
C22 C 0.1409(3) 0.6974(2) 0.45996(15) 0.0489(7) Uani 1 1 d . . .
H22 H 0.0887 0.6442 0.4683 0.059 Uiso 1 1 calc R A .
C23 C 0.1799(3) 0.7728(3) 0.51253(16) 0.0604(9) Uani 1 1 d . A .
H23 H 0.1557 0.7705 0.5568 0.072 Uiso 1 1 calc R . .
C24 C 0.2546(3) 0.8519(3) 0.50069(16) 0.0559(9) Uani 1 1 d . . .
H24 H 0.2812 0.9043 0.5368 0.067 Uiso 1 1 calc R A .
C25 C 0.2900(3) 0.8544(2) 0.43671(16) 0.0465(7) Uani 1 1 d . A .
H25 H 0.3405 0.9091 0.4285 0.056 Uiso 1 1 calc R . .
C26 C 0.2523(2) 0.7776(2) 0.38400(14) 0.0374(6) Uani 1 1 d . . .
H26 H 0.2783 0.7793 0.3400 0.045 Uiso 1 1 calc R A .
C30 C 0.2981(3) 0.2108(3) 0.22612(14) 0.0546(9) Uani 1 1 d . A .
H30A H 0.3148 0.1362 0.2227 0.065 Uiso 1 1 calc R . .
H30B H 0.3664 0.2543 0.2262 0.065 Uiso 1 1 calc R . .
C31 C -0.0224(2) 0.6149(2) 0.33414(14) 0.0362(6) Uani 1 1 d . A .
C32 C -0.0979(2) 0.5348(2) 0.30706(15) 0.0416(6) Uani 1 1 d . . .
H32 H -0.0753 0.4673 0.2887 0.050 Uiso 1 1 calc R A .
C33 C -0.2054(3) 0.5519(3) 0.30638(18) 0.0529(8) Uani 1 1 d . A .
H33 H -0.2559 0.4961 0.2879 0.063 Uiso 1 1 calc R . .
C34 C -0.2393(3) 0.6493(3) 0.3324(2) 0.0631(9) Uani 1 1 d . . .
H34 H -0.3129 0.6615 0.3309 0.076 Uiso 1 1 calc R A .
C35 C -0.1666(3) 0.7287(3) 0.3603(2) 0.0670(10) Uani 1 1 d . A .
H35 H -0.1904 0.7955 0.3792 0.080 Uiso 1 1 calc R . .
C36 C -0.0584(3) 0.7130(2) 0.36143(18) 0.0516(8) Uani 1 1 d . . .
H36 H -0.0088 0.7689 0.3808 0.062 Uiso 1 1 calc R A .
C41 C -0.0293(3) 0.6064(2) 0.16350(15) 0.0484(8) Uani 1 1 d . . .
C42 C -0.1023(3) 0.5319(2) 0.12775(14) 0.0435(7) Uani 1 1 d . A .
H42 H -0.0813 0.4631 0.1112 0.052 Uiso 1 1 calc R . .
C43 C -0.2056(3) 0.5568(3) 0.11584(16) 0.0524(8) Uani 1 1 d . . .
H43 H -0.2545 0.5052 0.0909 0.063 Uiso 1 1 calc R A .
C44 C -0.2373(3) 0.6561(3) 0.1401(2) 0.0657(10) Uani 1 1 d . A .
H44 H -0.3081 0.6729 0.1323 0.079 Uiso 1 1 calc R . .
C45 C -0.1660(4) 0.7306(3) 0.1755(2) 0.0864(15) Uani 1 1 d . . .
H45 H -0.1876 0.7993 0.1919 0.104 Uiso 1 1 calc R A .
C46 C -0.0638(4) 0.7067(3) 0.1872(2) 0.0805(15) Uani 1 1 d . A .
H46 H -0.0155 0.7591 0.2119 0.097 Uiso 1 1 calc R . .
C51A C 0.1939(6) 0.6346(5) 0.1078(3) 0.0276(14) Uani 0.50 1 d P A 1
C52A C 0.1444(13) 0.644(2) 0.0489(14) 0.048(5) Uani 0.50 1 d P A 1
H52A H 0.0713 0.6198 0.0421 0.058 Uiso 0.50 1 calc PR A 1
C53A C 0.1994(9) 0.6871(8) -0.0021(5) 0.057(3) Uani 0.50 1 d P A 1
H53A H 0.1656 0.6881 -0.0441 0.068 Uiso 0.50 1 calc PR A 1
C54A C 0.3027(7) 0.7280(6) 0.0103(3) 0.0609(19) Uani 0.50 1 d P A 1
H54A H 0.3404 0.7593 -0.0230 0.073 Uiso 0.50 1 calc PR A 1
C55A C 0.3516(6) 0.7240(6) 0.0700(3) 0.0591(18) Uani 0.50 1 d P A 1
H55A H 0.4225 0.7539 0.0787 0.071 Uiso 0.50 1 calc PR A 1
C56A C 0.2973(5) 0.6759(5) 0.1188(3) 0.0445(14) Uani 0.50 1 d P A 1
H56A H 0.3325 0.6718 0.1599 0.053 Uiso 0.50 1 calc PR A 1
C51B C 0.1566(5) 0.6599(5) 0.1175(4) 0.0256(13) Uani 0.50 1 d P A 2
C52B C 0.1124(13) 0.6440(18) 0.0509(11) 0.035(3) Uani 0.50 1 d P A 2
H52B H 0.0572 0.5905 0.0371 0.041 Uiso 0.50 1 calc PR A 2
C53B C 0.1525(8) 0.7090(8) 0.0070(5) 0.044(2) Uani 0.50 1 d P A 2
H53B H 0.1204 0.7030 -0.0362 0.053 Uiso 0.50 1 calc PR A 2
C54B C 0.2386(5) 0.7826(5) 0.0246(3) 0.0460(14) Uani 0.50 1 d P A 2
H54B H 0.2666 0.8238 -0.0071 0.055 Uiso 0.50 1 calc PR A 2
C55B C 0.2824(5) 0.7954(5) 0.0870(3) 0.0429(13) Uani 0.50 1 d P A 2
H55B H 0.3398 0.8471 0.0992 0.051 Uiso 0.50 1 calc PR A 2
C56B C 0.2442(4) 0.7335(5) 0.1336(3) 0.0353(11) Uani 0.50 1 d P A 2
H56B H 0.2779 0.7413 0.1765 0.042 Uiso 0.50 1 calc PR A 2
C61 C 0.3238(2) 0.2284(2) 0.36882(13) 0.0407(7) Uani 1 1 d . A .
C62 C 0.2844(3) 0.2228(3) 0.43268(15) 0.0534(8) Uani 1 1 d . . .
H62 H 0.2106 0.2293 0.4410 0.064 Uiso 1 1 calc R A .
C63 C 0.3518(3) 0.2080(3) 0.48392(17) 0.0659(11) Uani 1 1 d . A .
H63 H 0.3242 0.2035 0.5272 0.079 Uiso 1 1 calc R . .
C64 C 0.4592(3) 0.1998(3) 0.47226(17) 0.0608(10) Uani 1 1 d . . .
H64 H 0.5057 0.1902 0.5076 0.073 Uiso 1 1 calc R A .
C65 C 0.4986(3) 0.2055(3) 0.41010(18) 0.0600(9) Uani 1 1 d . A .
H65 H 0.5726 0.2000 0.4022 0.072 Uiso 1 1 calc R . .
C66 C 0.4305(3) 0.2195(3) 0.35781(16) 0.0498(8) Uani 1 1 d . . .
H66 H 0.4584 0.2229 0.3145 0.060 Uiso 1 1 calc R A .
C71A C 0.1161(13) 0.1357(14) 0.3109(8) 0.025(2) Uani 0.50 1 d P A 1
C72A C 0.0117(18) 0.151(2) 0.2957(10) 0.030(3) Uani 0.50 1 d P A 1
H72A H -0.0075 0.2177 0.2882 0.036 Uiso 0.50 1 calc PR A 1
C73A C -0.0667(9) 0.0651(13) 0.2914(11) 0.041(3) Uani 0.50 1 d P A 1
H73A H -0.1370 0.0700 0.2754 0.050 Uiso 0.50 1 calc PR A 1
C74A C -0.0347(9) -0.0294(9) 0.3124(6) 0.047(2) Uani 0.50 1 d P A 1
H74A H -0.0870 -0.0851 0.3161 0.056 Uiso 0.50 1 calc PR A 1
C75A C 0.0685(8) -0.0406(8) 0.3270(5) 0.045(2) Uani 0.50 1 d P A 1
H75A H 0.0882 -0.1060 0.3375 0.054 Uiso 0.50 1 calc PR A 1
C76A C 0.1459(10) 0.0412(12) 0.3269(6) 0.039(2) Uani 0.50 1 d P A 1
H76A H 0.2180 0.0328 0.3376 0.047 Uiso 0.50 1 calc PR A 1
C81A C 0.1067(10) 0.1029(14) 0.1341(10) 0.028(3) Uani 0.50 1 d P A 1
C82A C 0.0138(14) 0.114(2) 0.0996(13) 0.034(3) Uani 0.50 1 d P A 1
H82A H 0.0019 0.1810 0.0878 0.041 Uiso 0.50 1 calc PR A 1
C83A C -0.0586(9) 0.0346(13) 0.0827(9) 0.050(3) Uani 0.50 1 d P A 1
H83A H -0.1220 0.0442 0.0595 0.060 Uiso 0.50 1 calc PR A 1
C84A C -0.0408(7) -0.0634(6) 0.0994(4) 0.0487(18) Uani 0.50 1 d P A 1
H84A H -0.0920 -0.1212 0.0869 0.058 Uiso 0.50 1 calc PR A 1
C85A C 0.0499(7) -0.0776(5) 0.1337(4) 0.0416(14) Uani 0.50 1 d P A 1
H85A H 0.0602 -0.1446 0.1454 0.050 Uiso 0.50 1 calc PR A 1
C86A C 0.1260(6) 0.0044(5) 0.1511(3) 0.0348(14) Uani 0.50 1 d P A 1
H86A H 0.1898 -0.0053 0.1739 0.042 Uiso 0.50 1 calc PR A 1
C91A C 0.3071(5) 0.1670(5) 0.0871(3) 0.0313(12) Uani 0.50 1 d P A 1
C92A C 0.285(3) 0.169(3) 0.0202(16) 0.052(7) Uani 0.50 1 d P A 1
H92A H 0.2236 0.2032 0.0109 0.062 Uiso 0.50 1 calc PR A 1
C93A C 0.3395(14) 0.1282(8) -0.0319(6) 0.059(3) Uani 0.50 1 d P A 1
H93A H 0.3157 0.1295 -0.0764 0.070 Uiso 0.50 1 calc PR A 1
C94A C 0.4324(6) 0.0837(6) -0.0197(3) 0.0541(16) Uani 0.50 1 d P A 1
H94A H 0.4762 0.0565 -0.0558 0.065 Uiso 0.50 1 calc PR A 1
C95A C 0.4613(6) 0.0790(7) 0.0455(4) 0.0621(19) Uani 0.50 1 d P A 1
H95A H 0.5239 0.0460 0.0543 0.075 Uiso 0.50 1 calc PR A 1
C96A C 0.3990(5) 0.1224(6) 0.0988(3) 0.0481(15) Uani 0.50 1 d P A 1
H96A H 0.4209 0.1208 0.1436 0.058 Uiso 0.50 1 calc PR A 1
C71B C 0.1414(12) 0.1480(13) 0.2996(8) 0.026(2) Uani 0.50 1 d P A 2
C72B C 0.0344(19) 0.147(2) 0.2827(11) 0.035(4) Uani 0.50 1 d P A 2
H72B H 0.0078 0.2079 0.2702 0.042 Uiso 0.50 1 calc PR A 2
C73B C -0.0332(9) 0.0603(16) 0.2835(11) 0.052(4) Uani 0.50 1 d P A 2
H73B H -0.1077 0.0660 0.2788 0.062 Uiso 0.50 1 calc PR A 2
C74B C 0.0026(10) -0.0336(8) 0.2908(6) 0.057(3) Uani 0.50 1 d P A 2
H74B H -0.0448 -0.0953 0.2856 0.068 Uiso 0.50 1 calc PR A 2
C75B C 0.1081(10) -0.0387(8) 0.3056(6) 0.057(3) Uani 0.50 1 d P A 2
H75B H 0.1336 -0.1036 0.3131 0.068 Uiso 0.50 1 calc PR A 2
C76B C 0.1770(10) 0.0493(11) 0.3098(6) 0.044(3) Uani 0.50 1 d P A 2
H76B H 0.2502 0.0444 0.3197 0.053 Uiso 0.50 1 calc PR A 2
C81B C 0.1399(10) 0.1169(12) 0.1344(9) 0.026(2) Uani 0.50 1 d P A 2
C82B C 0.0431(14) 0.1167(18) 0.1048(12) 0.033(4) Uani 0.50 1 d P A 2
H82B H 0.0166 0.1821 0.0992 0.040 Uiso 0.50 1 calc PR A 2
C83B C -0.0212(9) 0.0202(12) 0.0815(7) 0.045(3) Uani 0.50 1 d P A 2
H83B H -0.0904 0.0206 0.0626 0.054 Uiso 0.50 1 calc PR A 2
C84B C 0.0240(9) -0.0748(6) 0.0884(5) 0.062(2) Uani 0.50 1 d P A 2
H84B H -0.0148 -0.1404 0.0729 0.074 Uiso 0.50 1 calc PR A 2
C85B C 0.1204(9) -0.0736(5) 0.1163(4) 0.062(2) Uani 0.50 1 d P A 2
H85B H 0.1482 -0.1385 0.1217 0.074 Uiso 0.50 1 calc PR A 2
C86B C 0.1812(8) 0.0203(5) 0.1377(4) 0.0476(17) Uani 0.50 1 d P A 2
H86B H 0.2515 0.0186 0.1547 0.057 Uiso 0.50 1 calc PR A 2
C91B C 0.3122(5) 0.2217(6) 0.0804(3) 0.0354(13) Uani 0.50 1 d P A 2
C92B C 0.265(3) 0.176(2) 0.0173(13) 0.040(4) Uani 0.50 1 d P A 2
H92B H 0.1923 0.1522 0.0122 0.048 Uiso 0.50 1 calc PR A 2
C93B C 0.3376(13) 0.1697(9) -0.0386(7) 0.059(3) Uani 0.50 1 d P A 2
H93B H 0.3112 0.1365 -0.0815 0.071 Uiso 0.50 1 calc PR A 2
C94B C 0.4410(7) 0.2084(8) -0.0329(4) 0.079(3) Uani 0.50 1 d P A 2
H94B H 0.4851 0.2024 -0.0713 0.095 Uiso 0.50 1 calc PR A 2
C95B C 0.4815(6) 0.2563(9) 0.0285(4) 0.088(3) Uani 0.50 1 d P A 2
H95B H 0.5534 0.2849 0.0325 0.105 Uiso 0.50 1 calc PR A 2
C96B C 0.4172(6) 0.2631(7) 0.0855(3) 0.068(2) Uani 0.50 1 d P A 2
H96B H 0.4459 0.2963 0.1279 0.082 Uiso 0.50 1 calc PR A 2
S S 0.47734(8) 0.90976(8) 0.24036(5) 0.0607(2) Uani 1 1 d . . .
F91 F 0.5744(4) 0.8219(3) 0.3271(2) 0.1618(18) Uani 1 1 d . . .
F92 F 0.6554(3) 0.9587(5) 0.3041(3) 0.216(3) Uani 1 1 d . . .
F93 F 0.5272(4) 0.9634(3) 0.36699(18) 0.1440(15) Uani 1 1 d . . .
O91 O 0.4759(4) 1.0151(3) 0.2321(2) 0.1399(18) Uani 1 1 d . . .
O92 O 0.3840(4) 0.8620(5) 0.2588(2) 0.179(3) Uani 1 1 d . . .
O93 O 0.5282(4) 0.8487(4) 0.1868(2) 0.1469(19) Uani 1 1 d . . .
C99 C 0.5666(4) 0.9118(3) 0.3105(2) 0.0765(12) Uani 1 1 d . . .

loop_
_atom_site_aniso_label
_atom_site_aniso_U_11
_atom_site_aniso_U_22
_atom_site_aniso_U_33
_atom_site_aniso_U_23
_atom_site_aniso_U_13
_atom_site_aniso_U_12
Ir 0.02288(5) 0.02626(5) 0.02125(5) 0.00635(3) -0.00319(3) 0.00244(3)
Ru 0.03135(11) 0.03636(11) 0.02184(10) 0.00980(8) -0.00681(8) -0.00796(8)
P1 0.0300(3) 0.0249(3) 0.0307(3) 0.0089(2) -0.0081(3) -0.0011(2)
P2 0.0556(5) 0.0329(3) 0.0325(3) 0.0178(3) -0.0207(3) -0.0197(3)
P3 0.0412(4) 0.0346(3) 0.0254(3) 0.0000(2) -0.0113(3) 0.0162(3)
P4 0.0354(4) 0.0586(5) 0.0224(3) -0.0002(3) -0.0052(3) 0.0149(3)
O1 0.0509(14) 0.0655(15) 0.0512(13) 0.0045(11) 0.0170(11) -0.0180(11)
O2 0.0356(11) 0.0395(10) 0.0499(12) 0.0117(9) -0.0040(9) -0.0083(8)
O3 0.0924(19) 0.0598(14) 0.0248(10) 0.0096(9) -0.0111(11) 0.0157(13)
C1 0.0372(14) 0.0328(13) 0.0282(12) 0.0051(10) 0.0005(11) -0.0015(11)
C2 0.0369(14) 0.0272(12) 0.0324(13) 0.0094(10) -0.0056(11) -0.0014(10)
C3 0.0514(17) 0.0374(14) 0.0314(14) 0.0102(11) -0.0054(12) 0.0005(12)
C4 0.0346(14) 0.0391(14) 0.0282(12) 0.0011(10) -0.0104(10) 0.0056(11)
C5 0.0455(16) 0.0501(16) 0.0292(13) 0.0006(11) -0.0112(12) 0.0127(13)
C6 0.0429(17) 0.061(2) 0.0426(16) 0.0032(14) -0.0140(13) 0.0014(14)
C7 0.052(2) 0.073(2) 0.069(2) 0.0086(19) -0.0109(18) 0.0038(18)
C8 0.064(2) 0.071(2) 0.0326(15) -0.0010(14) -0.0195(15) 0.0106(18)
C9 0.067(2) 0.121(4) 0.0260(15) 0.0103(18) -0.0008(15) 0.009(2)
C10 0.0262(13) 0.0532(16) 0.0284(13) 0.0037(11) -0.0063(10) -0.0059(11)
C11A 0.026(3) 0.025(4) 0.032(3) 0.006(3) -0.003(2) 0.006(3)
C12A 0.042(4) 0.062(4) 0.044(3) 0.015(3) 0.008(3) -0.005(3)
C13A 0.059(5) 0.084(6) 0.057(4) 0.002(4) 0.027(4) -0.013(4)
C14A 0.034(5) 0.138(15) 0.101(10) 0.018(10) 0.020(5) -0.018(8)
C11B 0.030(4) 0.028(4) 0.030(3) 0.007(3) -0.001(2) 0.011(3)
C12B 0.043(4) 0.060(5) 0.062(4) 0.019(4) 0.015(3) 0.011(3)
C13B 0.063(5) 0.095(6) 0.058(4) 0.033(4) 0.032(4) 0.020(4)
C14B 0.069(11) 0.142(16) 0.093(9) 0.025(12) 0.009(8) -0.059(11)
C20 0.0553(18) 0.0306(13) 0.0324(13) 0.0133(10) -0.0192(12) -0.0140(12)
C21 0.0387(14) 0.0266(12) 0.0339(13) 0.0067(10) -0.0101(11) 0.0032(10)
C22 0.065(2) 0.0428(16) 0.0395(15) 0.0114(12) -0.0046(14) -0.0075(15)
C23 0.084(3) 0.062(2) 0.0335(16) 0.0075(14) -0.0060(16) -0.0047(19)
C24 0.070(2) 0.0480(18) 0.0445(17) -0.0040(14) -0.0225(16) -0.0008(16)
C25 0.0462(17) 0.0383(15) 0.0531(18) 0.0046(13) -0.0174(14) -0.0035(13)
C26 0.0376(14) 0.0374(14) 0.0368(14) 0.0062(11) -0.0102(11) -0.0008(11)
C30 0.058(2) 0.077(2) 0.0278(14) -0.0102(14) -0.0145(13) 0.0417(18)
C31 0.0330(14) 0.0324(13) 0.0445(15) 0.0086(11) -0.0068(11) 0.0075(11)
C32 0.0335(14) 0.0419(15) 0.0479(16) 0.0015(12) -0.0064(12) 0.0063(12)
C33 0.0338(16) 0.062(2) 0.061(2) 0.0052(16) -0.0076(14) 0.0038(14)
C34 0.0393(18) 0.074(2) 0.079(3) 0.015(2) -0.0008(17) 0.0190(17)
C35 0.060(2) 0.052(2) 0.091(3) 0.0081(19) 0.002(2) 0.0272(18)
C36 0.0537(19) 0.0325(15) 0.069(2) 0.0063(14) -0.0069(16) 0.0108(13)
C41 0.068(2) 0.0331(14) 0.0463(16) 0.0207(12) -0.0308(15) -0.0105(14)
C42 0.0529(18) 0.0397(15) 0.0393(15) 0.0159(12) -0.0137(13) -0.0091(13)
C43 0.0516(19) 0.059(2) 0.0487(17) 0.0222(15) -0.0138(15) -0.0111(15)
C44 0.069(2) 0.065(2) 0.070(2) 0.0298(19) -0.0215(19) 0.0093(19)
C45 0.117(4) 0.046(2) 0.099(3) 0.017(2) -0.056(3) 0.016(2)
C46 0.110(3) 0.0335(17) 0.099(3) 0.0181(18) -0.068(3) -0.0026(19)
C51A 0.033(4) 0.025(3) 0.026(3) 0.009(2) 0.002(3) 0.001(3)
C52A 0.054(10) 0.041(5) 0.047(6) 0.014(4) -0.021(8) -0.026(7)
C53A 0.096(9) 0.043(5) 0.030(4) 0.012(3) -0.005(5) -0.015(5)
C54A 0.082(6) 0.054(4) 0.046(4) 0.016(3) 0.017(4) -0.017(4)
C55A 0.057(4) 0.069(5) 0.052(4) 0.023(3) 0.008(3) -0.020(4)
C56A 0.042(3) 0.050(4) 0.043(3) 0.018(3) -0.001(3) -0.009(3)
C51B 0.022(3) 0.026(3) 0.030(3) 0.009(2) 0.001(3) 0.003(2)
C52B 0.046(8) 0.032(4) 0.028(4) 0.017(3) -0.013(5) -0.010(5)
C53B 0.068(6) 0.038(4) 0.029(4) 0.014(3) 0.000(4) 0.001(4)
C54B 0.056(4) 0.043(3) 0.043(3) 0.022(3) 0.017(3) -0.002(3)
C55B 0.032(3) 0.045(3) 0.055(4) 0.021(3) 0.009(3) -0.010(2)
C56B 0.030(3) 0.042(3) 0.035(3) 0.014(2) 0.001(2) -0.005(2)
C61 0.0537(17) 0.0367(14) 0.0311(13) -0.0032(11) -0.0163(12) 0.0207(13)
C62 0.058(2) 0.069(2) 0.0350(15) 0.0056(14) -0.0099(14) 0.0285(17)
C63 0.083(3) 0.083(3) 0.0343(16) 0.0063(16) -0.0183(17) 0.034(2)
C64 0.074(2) 0.062(2) 0.0462(18) -0.0013(15) -0.0318(17) 0.0268(18)
C65 0.056(2) 0.068(2) 0.056(2) 0.0008(16) -0.0227(16) 0.0263(17)
C66 0.0512(18) 0.0591(19) 0.0391(15) 0.0009(13) -0.0156(13) 0.0213(15)
C71A 0.033(6) 0.020(4) 0.022(5) 0.012(3) 0.000(4) -0.009(4)
C72A 0.032(7) 0.030(4) 0.027(8) 0.005(5) -0.004(5) 0.006(4)
C73A 0.024(6) 0.027(4) 0.075(6) 0.015(4) -0.018(6) -0.005(4)
C74A 0.053(6) 0.036(4) 0.053(6) 0.016(4) -0.002(4) -0.011(4)
C75A 0.051(5) 0.028(3) 0.061(6) 0.021(4) 0.001(4) 0.001(4)
C76A 0.045(6) 0.033(4) 0.044(6) 0.019(4) -0.001(4) 0.009(4)
C81A 0.024(7) 0.024(4) 0.032(4) -0.003(3) -0.012(5) -0.010(4)
C82A 0.028(9) 0.039(5) 0.035(4) 0.009(3) -0.025(6) -0.006(6)
C83A 0.041(6) 0.042(6) 0.065(6) 0.007(4) -0.027(6) -0.001(5)
C84A 0.058(5) 0.036(4) 0.047(4) 0.002(3) -0.015(4) -0.017(4)
C85A 0.054(4) 0.027(3) 0.044(4) 0.007(2) -0.001(3) -0.002(3)
C86A 0.037(3) 0.030(3) 0.038(3) 0.008(2) -0.003(3) 0.003(3)
C91A 0.039(3) 0.027(3) 0.028(3) 0.005(2) 0.002(2) 0.000(3)
C92A 0.054(13) 0.059(8) 0.044(8) 0.006(5) -0.005(6) 0.021(7)
C93A 0.098(8) 0.050(6) 0.026(4) 0.003(4) 0.012(4) 0.009(7)
C94A 0.054(4) 0.062(4) 0.044(3) 0.002(3) 0.021(3) 0.003(3)
C95A 0.044(4) 0.092(5) 0.049(4) 0.003(4) 0.012(3) 0.018(4)
C96A 0.037(3) 0.071(4) 0.035(3) 0.005(3) 0.004(2) 0.011(3)
C71B 0.038(7) 0.020(5) 0.024(5) 0.014(3) -0.001(4) 0.000(4)
C72B 0.053(11) 0.025(4) 0.026(7) 0.003(4) 0.001(5) 0.006(6)
C73B 0.033(7) 0.053(6) 0.067(7) 0.007(5) -0.026(7) -0.002(6)
C74B 0.081(9) 0.029(4) 0.060(7) 0.015(4) -0.019(5) -0.018(5)
C75B 0.081(8) 0.023(4) 0.067(7) 0.016(4) -0.023(5) -0.004(5)
C76B 0.062(8) 0.028(4) 0.041(6) 0.007(4) -0.016(5) 0.001(5)
C81B 0.030(7) 0.023(5) 0.024(3) 0.001(3) -0.013(5) 0.001(4)
C82B 0.027(10) 0.027(4) 0.042(6) -0.004(3) -0.024(7) -0.008(6)
C83B 0.052(7) 0.041(6) 0.039(4) -0.001(3) -0.014(5) -0.005(5)
C84B 0.091(7) 0.033(4) 0.056(6) 0.001(3) -0.018(5) -0.016(5)
C85B 0.108(7) 0.028(3) 0.048(4) 0.003(3) -0.023(5) -0.002(4)
C86B 0.070(5) 0.031(3) 0.040(4) -0.002(3) -0.011(4) 0.005(4)
C91B 0.041(3) 0.038(3) 0.029(3) 0.004(3) 0.002(2) 0.017(3)
C92B 0.048(9) 0.053(6) 0.020(5) 0.003(4) 0.000(5) 0.023(6)
C93B 0.078(6) 0.067(8) 0.032(4) 0.003(5) 0.008(4) 0.018(7)
C94B 0.075(6) 0.127(8) 0.039(4) 0.007(4) 0.023(4) 0.047(6)
C95B 0.044(4) 0.163(10) 0.054(4) 0.006(5) 0.016(3) 0.020(5)
C96B 0.046(4) 0.116(7) 0.040(3) -0.003(4) 0.001(3) 0.025(4)
S 0.0574(5) 0.0610(5) 0.0636(5) 0.0118(4) 0.0005(4) -0.0008(4)
F91 0.237(5) 0.100(2) 0.162(4) 0.039(2) -0.057(3) 0.061(3)
F92 0.089(3) 0.372(8) 0.205(5) 0.149(5) -0.062(3) -0.093(4)
F93 0.197(4) 0.134(3) 0.090(2) -0.018(2) -0.027(2) 0.027(3)
O91 0.192(5) 0.090(3) 0.151(4) 0.049(3) -0.040(3) 0.030(3)
O92 0.098(3) 0.322(8) 0.118(3) 0.090(4) -0.009(3) -0.087(4)
O93 0.178(5) 0.181(5) 0.076(2) -0.014(3) 0.011(3) 0.060(4)
C99 0.081(3) 0.061(2) 0.088(3) 0.011(2) -0.012(2) 0.009(2)

loop_
_atom_type_symbol
_atom_type_description
_atom_type_scat_dispersion_real
_atom_type_scat_dispersion_imag
_atom_type_scat_source
C C 0.0033 0.0016 'International Tables Vol C Tables 4.2.6.8 and 6.1.1.4'
H H 0.0000 0.0000 'International Tables Vol C Tables 4.2.6.8 and 6.1.1.4'
O O 0.0106 0.0060 'International Tables Vol C Tables 4.2.6.8 and 6.1.1.4'
F F 0.0171 0.0103 'International Tables Vol C Tables 4.2.6.8 and 6.1.1.4'
P P 0.1023 0.0942 'International Tables Vol C Tables 4.2.6.8 and 6.1.1.4'
S S 0.1246 0.1234 'International Tables Vol C Tables 4.2.6.8 and 6.1.1.4'
Cl Cl 0.1484 0.1585 'International Tables Vol C Tables 4.2.6.8 and 6.1.1.4'
Ru Ru -1.2594 0.8363 'International Tables Vol C Tables 4.2.6.8 and 6.1.1.4'
Ir Ir -1.4442 7.9887 'International Tables Vol C Tables 4.2.6.8 and 6.1.1.4'

loop_
_geom_angle_atom_site_label_1
_geom_angle_atom_site_label_2
_geom_angle_atom_site_label_3
_geom_angle
C1 Ir C10 164.36(11)
C1 Ir C4 98.39(11)
C10 Ir C4 97.24(10)
C1 Ir P3 90.00(8)
C10 Ir P3 89.59(9)
C4 Ir P3 88.80(7)
C1 Ir P1 90.93(8)
C10 Ir P1 89.75(9)
C4 Ir P1 90.22(7)
P3 Ir P1 178.74(2)
C1 Ir Ru 114.71(8)
C10 Ir Ru 49.65(7)
C4 Ir Ru 146.85(8)
P3 Ir Ru 89.457(16)
P1 Ir Ru 90.926(16)
C2 Ru C3 99.49(12)
C2 Ru C10 124.27(10)
C3 Ru C10 136.23(12)
C2 Ru C11B 155.8(2)
C3 Ru C11B 103.6(2)
C10 Ru C11B 32.9(2)
C2 Ru C11A 154.3(2)
C3 Ru C11A 105.3(2)
C10 Ru C11A 31.6(2)
C2 Ru P2 95.65(8)
C3 Ru P2 87.64(9)
C10 Ru P2 86.98(8)
C11B Ru P2 78.54(16)
C11A Ru P2 91.97(16)
C2 Ru P4 94.38(8)
C3 Ru P4 89.10(9)
C10 Ru P4 88.72(8)
C11B Ru P4 92.89(16)
C11A Ru P4 79.61(16)
P2 Ru P4 169.84(3)
C2 Ru Ir 82.15(8)
C3 Ru Ir 177.97(9)
C10 Ru Ir 42.12(7)
C11B Ru Ir 74.6(2)
C11A Ru Ir 73.2(2)
P2 Ru Ir 91.008(17)
P4 Ru Ir 91.969(17)
C20 P1 C31 103.23(14)
C20 P1 C21 101.97(12)
C31 P1 C21 102.11(13)
C20 P1 Ir 110.57(10)
C31 P1 Ir 116.93(9)
C21 P1 Ir 119.83(8)
C51B P2 C20 99.2(2)
C51B P2 C41 92.6(2)
C20 P2 C41 106.36(15)
C20 P2 C51A 102.8(2)
C41 P2 C51A 108.2(2)
C51B P2 Ru 124.6(2)
C20 P2 Ru 111.68(9)
C41 P2 Ru 119.07(9)
C51A P2 Ru 107.5(2)
C71B P3 C30 98.2(6)
C71B P3 C61 103.3(6)
C30 P3 C61 103.70(13)
C30 P3 C71A 106.0(5)
C61 P3 C71A 100.8(5)
C71B P3 Ir 120.6(6)
C30 P3 Ir 112.76(12)
C61 P3 Ir 115.65(9)
C71A P3 Ir 116.4(6)
C81B P4 C30 106.3(7)
C30 P4 C91A 97.8(2)
C81B P4 C91B 104.4(6)
C30 P4 C91B 106.1(2)
C30 P4 C81A 108.7(6)
C91A P4 C81A 93.3(5)
C81B P4 Ru 122.0(6)
C30 P4 Ru 110.93(10)
C91A P4 Ru 128.3(2)
C91B P4 Ru 106.0(2)
C81A P4 Ru 115.1(5)
O1 C1 Ir 175.6(2)
O2 C2 Ru 175.2(2)
O3 C3 Ru 175.0(3)
C5 C4 C6 117.7(2)
C5 C4 Ir 129.1(2)
C6 C4 Ir 112.92(18)
C4 C5 C9 126.5(3)
C4 C5 C8 122.6(3)
C9 C5 C8 110.9(3)
C7 C6 C4 113.0(3)
C11A C10 Ir 160.9(4)
C11B C10 Ir 159.5(4)
C11A C10 Ru 78.3(4)
C11B C10 Ru 74.8(4)
Ir C10 Ru 88.24(10)
C10 C11A C12A 151.3(7)
C10 C11A Ru 70.1(4)
C12A C11A Ru 137.4(6)
C13A C12A C14A 124.7(10)
C13A C12A C11A 121.8(7)
C14A C12A C11A 113.6(10)
C10 C11B C12B 150.5(8)
C10 C11B Ru 72.2(4)
C12B C11B Ru 136.4(6)
C13B C12B C11B 122.1(8)
C13B C12B C14B 121.4(10)
C11B C12B C14B 116.5(10)
P2 C20 P1 113.74(14)
C26 C21 C22 118.4(3)
C26 C21 P1 122.5(2)
C22 C21 P1 119.0(2)
C23 C22 C21 120.9(3)
C22 C23 C24 119.9(3)
C25 C24 C23 119.8(3)
C24 C25 C26 120.3(3)
C25 C26 C21 120.6(3)
P3 C30 P4 111.88(16)
C32 C31 C36 118.1(3)
C32 C31 P1 121.2(2)
C36 C31 P1 120.4(2)
C33 C32 C31 121.1(3)
C34 C33 C32 120.1(3)
C35 C34 C33 119.8(3)
C34 C35 C36 120.9(3)
C35 C36 C31 120.1(3)
C42 C41 C46 117.7(3)
C42 C41 P2 120.4(3)
C46 C41 P2 121.8(3)
C41 C42 C43 120.8(3)
C44 C43 C42 120.1(3)
C45 C44 C43 119.7(4)
C46 C45 C44 120.4(4)
C45 C46 C41 121.2(3)
C52A C51A C56A 118.5(10)
C52A C51A P2 117.3(9)
C56A C51A P2 124.0(5)
C51A C52A C53A 121.5(13)
C54A C53A C52A 118.6(12)
C55A C54A C53A 120.4(7)
C54A C55A C56A 120.1(7)
C51A C56A C55A 120.7(6)
C56B C51B C52B 118.7(9)
C56B C51B P2 122.0(5)
C52B C51B P2 119.0(9)
C53B C52B C51B 118.1(14)
C52B C53B C54B 121.8(12)
C55B C54B C53B 119.8(6)
C54B C55B C56B 120.8(5)
C55B C56B C51B 120.5(6)
C66 C61 C62 118.9(3)
C66 C61 P3 123.6(2)
C62 C61 P3 117.5(2)
C63 C62 C61 120.5(3)
C64 C63 C62 120.0(3)
C65 C64 C63 120.0(3)
C64 C65 C66 120.3(3)
C61 C66 C65 120.3(3)
C72A C71A C76A 121.9(16)
C72A C71A P3 119.3(15)
C76A C71A P3 118.7(12)
C71A C72A C73A 120(2)
C72A C73A C74A 116.7(15)
C75A C74A C73A 121.2(10)
C74A C75A C76A 121.3(11)
C75A C76A C71A 118.7(12)
C82A C81A C86A 119.8(14)
C82A C81A P4 119.1(17)
C86A C81A P4 120.9(10)
C83A C82A C81A 122(2)
C82A C83A C84A 119.2(13)
C85A C84A C83A 120.8(8)
C84A C85A C86A 120.5(6)
C85A C86A C81A 118.0(8)
C96A C91A C92A 114.8(15)
C96A C91A P4 124.9(4)
C92A C91A P4 120.3(15)
C93A C92A C91A 127(3)
C92A C93A C94A 117.6(18)
C93A C94A C95A 119.3(7)
C94A C95A C96A 120.4(7)
C91A C96A C95A 120.7(6)
C72B C71B C76B 115.2(16)
C72B C71B P3 126.0(15)
C76B C71B P3 118.8(12)
C73B C72B C71B 122(2)
C74B C73B C72B 121.6(15)
C73B C74B C75B 119.0(11)
C74B C75B C76B 120.2(11)
C75B C76B C71B 121.4(13)
C82B C81B C86B 118.4(14)
C82B C81B P4 121.2(16)
C86B C81B P4 119.4(10)
C81B C82B C83B 122.0(17)
C84B C83B C82B 116.5(11)
C85B C84B C83B 120.8(9)
C84B C85B C86B 121.5(7)
C85B C86B C81B 120.5(9)
C96B C91B C92B 121.1(14)
C96B C91B P4 124.7(5)
C92B C91B P4 114.1(13)
C91B C92B C93B 115(2)
C94B C93B C92B 123.5(17)
C93B C94B C95B 119.6(8)
C94B C95B C96B 120.3(8)
C91B C96B C95B 120.4(7)
O92 S O91 116.9(4)
O92 S O93 113.6(4)
O91 S O93 112.1(3)
O92 S C99 104.3(3)
O91 S C99 104.9(2)
O93 S C99 103.3(3)
F92 C99 F91 112.6(5)
F92 C99 F93 105.0(5)
F91 C99 F93 100.2(5)
F92 C99 S 113.3(4)
F91 C99 S 113.6(4)
F93 C99 S 111.0(3)

loop_
_geom_bond_atom_site_label_1
_geom_bond_atom_site_label_2
_geom_bond_distance
Ir C1 1.881(3)
Ir C10 1.992(3)
Ir C4 2.138(2)
Ir P3 2.3552(7)
Ir P1 2.3593(6)
Ir Ru 2.9687(3)
Ru C2 1.875(3)
Ru C3 1.886(3)
Ru C10 2.263(2)
Ru C11B 2.294(9)
Ru C11A 2.357(8)
Ru P2 2.3794(8)
Ru P4 2.3899(8)
P1 C20 1.824(3)
P1 C31 1.829(3)
P1 C21 1.830(3)
P2 C51B 1.777(7)
P2 C20 1.824(3)
P2 C41 1.826(4)
P2 C51A 1.933(7)
P3 C71B 1.655(14)
P3 C30 1.824(3)
P3 C61 1.825(3)
P3 C71A 2.002(12)
P4 C81B 1.639(11)
P4 C30 1.837(3)
P4 C91A 1.846(6)
P4 C91B 1.887(6)
P4 C81A 2.017(11)
O1 C1 1.137(3)
O2 C2 1.148(3)
O3 C3 1.139(3)
C4 C5 1.341(4)
C4 C6 1.542(4)
C5 C9 1.509(5)
C5 C8 1.513(4)
C6 C7 1.488(5)
C10 C11A 1.263(9)
C10 C11B 1.292(9)
C11A C12A 1.465(11)
C12A C13A 1.366(10)
C12A C14A 1.42(3)
C11B C12B 1.465(11)
C12B C13B 1.361(11)
C12B C14B 1.47(2)
C21 C26 1.391(4)
C21 C22 1.392(4)
C22 C23 1.379(4)
C23 C24 1.387(5)
C24 C25 1.372(5)
C25 C26 1.385(4)
C31 C32 1.391(4)
C31 C36 1.398(4)
C32 C33 1.385(4)
C33 C34 1.374(5)
C34 C35 1.370(6)
C35 C36 1.389(5)
C41 C42 1.388(4)
C41 C46 1.400(5)
C42 C43 1.389(5)
C43 C44 1.378(5)
C44 C45 1.373(6)
C45 C46 1.371(6)
C51A C52A 1.37(3)
C51A C56A 1.372(10)
C52A C53A 1.41(3)
C53A C54A 1.373(14)
C54A C55A 1.363(10)
C55A C56A 1.401(8)
C51B C56B 1.403(9)
C51B C52B 1.43(2)
C52B C53B 1.39(2)
C53B C54B 1.392(13)
C54B C55B 1.354(9)
C55B C56B 1.394(7)
C61 C66 1.369(4)
C61 C62 1.394(4)
C62 C63 1.382(4)
C63 C64 1.379(6)
C64 C65 1.362(5)
C65 C66 1.400(4)
C71A C72A 1.38(3)
C71A C76A 1.38(2)
C72A C73A 1.42(3)
C73A C74A 1.43(2)
C74A C75A 1.352(17)
C75A C76A 1.383(15)
C81A C82A 1.388(18)
C81A C86A 1.40(2)
C82A C83A 1.32(3)
C83A C84A 1.392(18)
C84A C85A 1.370(12)
C85A C86A 1.374(10)
C91A C96A 1.362(9)
C91A C92A 1.38(3)
C92A C93A 1.31(4)
C93A C94A 1.375(18)
C94A C95A 1.376(10)
C95A C96A 1.397(9)
C71B C72B 1.38(3)
C71B C76B 1.42(2)
C72B C73B 1.35(3)
C73B C74B 1.35(2)
C74B C75B 1.367(18)
C75B C76B 1.368(16)
C81B C82B 1.354(15)
C81B C86B 1.393(19)
C82B C83B 1.44(3)
C83B C84B 1.411(16)
C84B C85B 1.334(14)
C85B C86B 1.389(10)
C91B C96B 1.386(10)
C91B C92B 1.42(3)
C92B C93B 1.44(3)
C93B C94B 1.357(19)
C94B C95B 1.371(12)
C95B C96B 1.402(10)
S O92 1.367(4)
S O91 1.396(4)
S O93 1.410(4)
S C99 1.802(5)
F91 C99 1.266(5)
F92 C99 1.249(6)
F93 C99 1.336(6)

loop_
_geom_torsion_atom_site_label_1
_geom_torsion_atom_site_label_2
_geom_torsion_atom_site_label_3
_geom_torsion_atom_site_label_4
_geom_torsion
C1 Ir Ru C2 0.39(11)
C10 Ir Ru C2 -179.94(14)
C4 Ir Ru C2 177.12(15)
P3 Ir Ru C2 90.14(8)
P1 Ir Ru C2 -91.06(8)
C1 Ir Ru C3 144(3)
C10 Ir Ru C3 -36(3)
C4 Ir Ru C3 -39(3)
P3 Ir Ru C3 -126(3)
P1 Ir Ru C3 53(3)
C1 Ir Ru C10 -179.66(14)
C4 Ir Ru C10 -2.94(17)
P3 Ir Ru C10 -89.92(12)
P1 Ir Ru C10 88.88(12)
C1 Ir Ru C11B 173.79(19)
C10 Ir Ru C11B -6.6(2)
C4 Ir Ru C11B -9.5(2)
P3 Ir Ru C11B -96.47(17)
P1 Ir Ru C11B 82.33(17)
C1 Ir Ru C11A -172.29(19)
C10 Ir Ru C11A 7.4(2)
C4 Ir Ru C11A 4.4(2)
P3 Ir Ru C11A -82.54(17)
P1 Ir Ru C11A 96.26(17)
C1 Ir Ru P2 95.96(9)
C10 Ir Ru P2 -84.38(12)
C4 Ir Ru P2 -87.32(13)
P3 Ir Ru P2 -174.29(3)
P1 Ir Ru P2 4.51(2)
C1 Ir Ru P4 -93.76(9)
C10 Ir Ru P4 85.91(12)
C4 Ir Ru P4 82.96(13)
P3 Ir Ru P4 -4.01(3)
P1 Ir Ru P4 174.79(2)
C1 Ir P1 C20 -144.21(12)
C10 Ir P1 C20 20.16(12)
C4 Ir P1 C20 117.40(12)
P3 Ir P1 C20 78.2(10)
Ru Ir P1 C20 -29.48(10)
C1 Ir P1 C31 -26.52(13)
C10 Ir P1 C31 137.86(13)
C4 Ir P1 C31 -124.91(13)
P3 Ir P1 C31 -164.1(10)
Ru Ir P1 C31 88.22(10)
C1 Ir P1 C21 97.71(13)
C10 Ir P1 C21 -97.91(13)
C4 Ir P1 C21 -0.68(13)
P3 Ir P1 C21 -39.9(10)
Ru Ir P1 C21 -147.55(11)
C2 Ru P2 C51B -138.2(3)
C3 Ru P2 C51B -38.9(3)
C10 Ru P2 C51B 97.6(3)
C11B Ru P2 C51B 65.5(4)
P4 Ru P2 C51B 32.5(3)
Ir Ru P2 C51B 139.6(3)
C2 Ru P2 C20 102.95(14)
C3 Ru P2 C20 -157.74(15)
C10 Ru P2 C20 -21.20(13)
C11B Ru P2 C20 -53.3(2)
C11A Ru P2 C20 -52.5(2)
P4 Ru P2 C20 -86.30(17)
Ir Ru P2 C20 20.74(11)
C2 Ru P2 C41 -21.64(14)
C3 Ru P2 C41 77.67(15)
C10 Ru P2 C41 -145.79(14)
C11B Ru P2 C41 -177.9(2)
C11A Ru P2 C41 -177.0(2)
P4 Ru P2 C41 149.12(16)
Ir Ru P2 C41 -103.85(12)
C2 Ru P2 C51A -145.0(2)
C3 Ru P2 C51A -45.7(2)
C10 Ru P2 C51A 90.8(2)
C11A Ru P2 C51A 59.6(3)
P4 Ru P2 C51A 25.7(3)
Ir Ru P2 C51A 132.8(2)
C1 Ir P3 C71B 29.7(6)
C10 Ir P3 C71B -134.6(6)
C4 Ir P3 C71B 128.1(6)
P1 Ir P3 C71B 167.3(12)
Ru Ir P3 C71B -85.0(6)
C1 Ir P3 C30 145.09(15)
C10 Ir P3 C30 -19.28(14)
C4 Ir P3 C30 -116.53(15)
P1 Ir P3 C30 -77.3(10)
Ru Ir P3 C30 30.37(12)
C1 Ir P3 C61 -95.80(14)
C10 Ir P3 C61 99.83(14)
C4 Ir P3 C61 2.58(14)
P1 Ir P3 C61 41.8(10)
Ru Ir P3 C61 149.48(12)
C1 Ir P3 C71A 22.2(5)
C10 Ir P3 C71A -142.2(5)
C4 Ir P3 C71A 120.6(5)
P1 Ir P3 C71A 159.8(11)
Ru Ir P3 C71A -92.5(5)
C2 Ru P4 C81B 22.4(7)
C3 Ru P4 C81B -77.1(7)
C10 Ru P4 C81B 146.7(7)
C11B Ru P4 C81B 179.3(8)
P2 Ru P4 C81B -148.4(7)
Ir Ru P4 C81B 104.7(7)
C2 Ru P4 C30 -104.00(16)
C3 Ru P4 C30 156.55(17)
C10 Ru P4 C30 20.27(16)
C11B Ru P4 C30 53.0(3)
C11A Ru P4 C30 50.8(3)
P2 Ru P4 C30 85.23(19)
Ir Ru P4 C30 -21.72(14)
C2 Ru P4 C91A 136.8(2)
C3 Ru P4 C91A 37.4(3)
C10 Ru P4 C91A -98.9(2)
C11A Ru P4 C91A -68.4(3)
P2 Ru P4 C91A -34.0(3)
Ir Ru P4 C91A -140.9(2)
C2 Ru P4 C91B 141.3(2)
C3 Ru P4 C91B 41.9(2)
C10 Ru P4 C91B -94.4(2)
C11B Ru P4 C91B -61.7(3)
P2 Ru P4 C91B -29.4(2)
Ir Ru P4 C91B -136.4(2)
C2 Ru P4 C81A 20.0(6)
C3 Ru P4 C81A -79.5(6)
C10 Ru P4 C81A 144.2(6)
C11A Ru P4 C81A 174.7(7)
P2 Ru P4 C81A -150.8(7)
Ir Ru P4 C81A 102.2(6)
C10 Ir C1 O1 0(3)
C4 Ir C1 O1 -177(100)
P3 Ir C1 O1 -89(3)
P1 Ir C1 O1 92(3)
Ru Ir C1 O1 1(3)
C3 Ru C2 O2 -1(3)
C10 Ru C2 O2 178(100)
C11B Ru C2 O2 162(3)
C11A Ru C2 O2 -166(3)
P2 Ru C2 O2 88(3)
P4 Ru C2 O2 -91(3)
Ir Ru C2 O2 178(100)
C2 Ru C3 O3 8(3)
C10 Ru C3 O3 -170(3)
C11B Ru C3 O3 -165(3)
C11A Ru C3 O3 -178(100)
P2 Ru C3 O3 -87(3)
P4 Ru C3 O3 103(3)
Ir Ru C3 O3 -135(2)
C1 Ir C4 C5 -7.9(3)
C10 Ir C4 C5 172.9(3)
P3 Ir C4 C5 -97.7(3)
P1 Ir C4 C5 83.1(3)
Ru Ir C4 C5 175.14(19)
C1 Ir C4 C6 165.4(2)
C10 Ir C4 C6 -13.8(2)
P3 Ir C4 C6 75.6(2)
P1 Ir C4 C6 -103.6(2)
Ru Ir C4 C6 -11.6(3)
C6 C4 C5 C9 -171.1(3)
Ir C4 C5 C9 1.9(5)
C6 C4 C5 C8 8.0(4)
Ir C4 C5 C8 -179.0(2)
C5 C4 C6 C7 -93.6(3)
Ir C4 C6 C7 92.3(3)
C1 Ir C10 C11A -43.4(14)
C4 Ir C10 C11A 133.8(12)
P3 Ir C10 C11A 45.1(12)
P1 Ir C10 C11A -136.0(12)
Ru Ir C10 C11A -44.6(11)
C1 Ir C10 C11B 35.0(13)
C4 Ir C10 C11B -147.7(11)
P3 Ir C10 C11B 123.5(11)
P1 Ir C10 C11B -57.6(11)
Ru Ir C10 C11B 33.9(11)
C1 Ir C10 Ru 1.1(5)
C4 Ir C10 Ru 178.38(9)
P3 Ir C10 Ru 89.64(8)
P1 Ir C10 Ru -91.43(8)
C2 Ru C10 C11A 166.5(3)
C3 Ru C10 C11A -15.3(4)
P2 Ru C10 C11A -98.7(3)
P4 Ru C10 C11A 72.1(3)
Ir Ru C10 C11A 166.5(4)
C2 Ru C10 C11B -168.3(3)
C3 Ru C10 C11B 9.9(4)
P2 Ru C10 C11B -73.5(3)
P4 Ru C10 C11B 97.3(3)
Ir Ru C10 C11B -168.3(4)
C2 Ru C10 Ir 0.07(16)
C3 Ru C10 Ir 178.28(12)
C11B Ru C10 Ir 168.3(4)
C11A Ru C10 Ir -166.5(4)
P2 Ru C10 Ir 94.85(9)
P4 Ru C10 Ir -94.36(9)
Ir C10 C11A C12A -148.8(8)
Ru C10 C11A C12A 165.4(11)
Ir C10 C11A Ru 45.8(11)
C2 Ru C11A C10 -26.4(6)
C3 Ru C11A C10 169.1(3)
P2 Ru C11A C10 81.0(3)
P4 Ru C11A C10 -104.7(3)
Ir Ru C11A C10 -9.4(3)
C2 Ru C11A C12A 164.0(4)
C3 Ru C11A C12A -0.6(6)
C10 Ru C11A C12A -169.7(8)
P2 Ru C11A C12A -88.7(6)
P4 Ru C11A C12A 85.6(6)
Ir Ru C11A C12A -179.1(6)
C10 C11A C12A C13A -172.9(11)
Ru C11A C12A C13A -13.4(7)
C10 C11A C12A C14A 7.1(11)
Ru C11A C12A C14A 166.6(7)
Ir C10 C11B C12B 156.7(7)
Ru C10 C11B C12B -168.0(12)
Ir C10 C11B Ru -35.3(11)
C2 Ru C11B C10 24.3(6)
C3 Ru C11B C10 -172.9(3)
P2 Ru C11B C10 102.4(3)
P4 Ru C11B C10 -83.2(3)
Ir Ru C11B C10 8.1(3)
C2 Ru C11B C12B -164.3(4)
C3 Ru C11B C12B -1.5(6)
C10 Ru C11B C12B 171.5(8)
P2 Ru C11B C12B -86.2(5)
P4 Ru C11B C12B 88.3(6)
Ir Ru C11B C12B 179.6(6)
C10 C11B C12B C13B 169.4(11)
Ru C11B C12B C13B 6.0(8)
C10 C11B C12B C14B -10.6(11)
Ru C11B C12B C14B -174.0(8)
C51B P2 C20 P1 178.3(2)
C41 P2 C20 P1 82.81(19)
C51A P2 C20 P1 -163.6(3)
Ru P2 C20 P1 -48.6(2)
C31 P1 C20 P2 -72.58(19)
C21 P1 C20 P2 -178.25(16)
Ir P1 C20 P2 53.24(19)
C20 P1 C21 C26 -15.9(3)
C31 P1 C21 C26 -122.5(2)
Ir P1 C21 C26 106.5(2)
C20 P1 C21 C22 162.2(2)
C31 P1 C21 C22 55.7(3)
Ir P1 C21 C22 -75.4(3)
C26 C21 C22 C23 -0.7(5)
P1 C21 C22 C23 -178.9(3)
C21 C22 C23 C24 1.2(6)
C22 C23 C24 C25 -0.5(6)
C23 C24 C25 C26 -0.7(5)
C24 C25 C26 C21 1.2(5)
C22 C21 C26 C25 -0.5(4)
P1 C21 C26 C25 177.7(2)
C71B P3 C30 P4 73.8(7)
C61 P3 C30 P4 179.72(18)
C71A P3 C30 P4 74.1(6)
Ir P3 C30 P4 -54.4(2)
C81B P4 C30 P3 -85.9(6)
C91A P4 C30 P3 -174.9(3)
C91B P4 C30 P3 163.4(3)
C81A P4 C30 P3 -78.8(6)
Ru P4 C30 P3 48.8(2)
C20 P1 C31 C32 95.2(3)
C21 P1 C31 C32 -159.2(2)
Ir P1 C31 C32 -26.4(3)
C20 P1 C31 C36 -78.4(3)
C21 P1 C31 C36 27.1(3)
Ir P1 C31 C36 160.0(2)
C36 C31 C32 C33 0.7(5)
P1 C31 C32 C33 -173.1(3)
C31 C32 C33 C34 0.4(5)
C32 C33 C34 C35 -1.5(6)
C33 C34 C35 C36 1.5(6)
C34 C35 C36 C31 -0.3(6)
C32 C31 C36 C35 -0.8(5)
P1 C31 C36 C35 173.1(3)
C51B P2 C41 C42 107.9(3)
C20 P2 C41 C42 -151.8(2)
C51A P2 C41 C42 98.4(3)
Ru P2 C41 C42 -24.6(3)
C51B P2 C41 C46 -68.1(4)
C20 P2 C41 C46 32.2(3)
C51A P2 C41 C46 -77.6(4)
Ru P2 C41 C46 159.3(3)
C46 C41 C42 C43 0.3(5)
P2 C41 C42 C43 -175.9(2)
C41 C42 C43 C44 -0.6(5)
C42 C43 C44 C45 0.6(6)
C43 C44 C45 C46 -0.4(7)
C44 C45 C46 C41 0.2(7)
C42 C41 C46 C45 -0.1(6)
P2 C41 C46 C45 176.0(4)
C20 P2 C51A C52A -141.3(13)
C41 P2 C51A C52A -29.0(14)
Ru P2 C51A C52A 100.8(13)
C20 P2 C51A C56A 32.9(7)
C41 P2 C51A C56A 145.2(6)
Ru P2 C51A C56A -85.0(6)
C56A C51A C52A C53A 4(3)
P2 C51A C52A C53A 179.0(15)
C51A C52A C53A C54A -5(3)
C52A C53A C54A C55A 1.6(18)
C53A C54A C55A C56A 1.4(13)
C52A C51A C56A C55A -1.4(16)
P2 C51A C56A C55A -175.5(6)
C54A C55A C56A C51A -1.6(12)
C20 P2 C51B C56B 24.7(6)
C41 P2 C51B C56B 131.7(5)
Ru P2 C51B C56B -99.8(6)
C20 P2 C51B C52B -162.6(11)
C41 P2 C51B C52B -55.6(11)
Ru P2 C51B C52B 72.9(11)
C56B C51B C52B C53B -6(2)
P2 C51B C52B C53B -178.5(11)
C51B C52B C53B C54B 5(2)
C52B C53B C54B C55B -2.9(16)
C53B C54B C55B C56B 1.8(10)
C54B C55B C56B C51B -2.8(10)
C52B C51B C56B C55B 4.7(14)
P2 C51B C56B C55B 177.4(5)
C71B P3 C61 C66 121.4(6)
C30 P3 C61 C66 19.3(3)
C71A P3 C61 C66 129.0(6)
Ir P3 C61 C66 -104.6(2)
C71B P3 C61 C62 -60.2(6)
C30 P3 C61 C62 -162.3(3)
C71A P3 C61 C62 -52.6(6)
Ir P3 C61 C62 73.8(3)
C66 C61 C62 C63 -0.3(5)
P3 C61 C62 C63 -178.8(3)
C61 C62 C63 C64 0.7(6)
C62 C63 C64 C65 -0.5(6)
C63 C64 C65 C66 -0.1(6)
C62 C61 C66 C65 -0.3(5)
P3 C61 C66 C65 178.1(3)
C64 C65 C66 C61 0.5(5)
C30 P3 C71A C72A -102.1(13)
C61 P3 C71A C72A 150.1(13)
Ir P3 C71A C72A 24.2(15)
C30 P3 C71A C76A 74.5(12)
C61 P3 C71A C76A -33.2(13)
Ir P3 C71A C76A -159.1(10)
C76A C71A C72A C73A -5(3)
P3 C71A C72A C73A 171.8(14)
C71A C72A C73A C74A 8(3)
C72A C73A C74A C75A -8(2)
C73A C74A C75A C76A 4.7(19)
C74A C75A C76A C71A -0.6(18)
C72A C71A C76A C75A 1(2)
P3 C71A C76A C75A -175.9(9)
C30 P4 C81A C82A 156.1(16)
C91A P4 C81A C82A -104.6(17)
Ru P4 C81A C82A 30.9(19)
C30 P4 C81A C86A -28.7(14)
C91A P4 C81A C86A 70.7(13)
Ru P4 C81A C86A -153.9(10)
C86A C81A C82A C83A 1(3)
P4 C81A C82A C83A 176.2(17)
C81A C82A C83A C84A -1(3)
C82A C83A C84A C85A 1(2)
C83A C84A C85A C86A -1.3(15)
C84A C85A C86A C81A 1.5(13)
C82A C81A C86A C85A -1(2)
P4 C81A C86A C85A -176.5(8)
C30 P4 C91A C96A 4.2(6)
C81A P4 C91A C96A -105.3(9)
Ru P4 C91A C96A 128.8(5)
C30 P4 C91A C92A -174.0(17)
C81A P4 C91A C92A 76.6(18)
Ru P4 C91A C92A -49.3(17)
C96A C91A C92A C93A 4(4)
P4 C91A C92A C93A -178(2)
C91A C92A C93A C94A -4(4)
C92A C93A C94A C95A 3(2)
C93A C94A C95A C96A -2.3(13)
C92A C91A C96A C95A -2.4(18)
P4 C91A C96A C95A 179.4(6)
C94A C95A C96A C91A 2.1(12)
C30 P3 C71B C72B -103.8(15)
C61 P3 C71B C72B 150.0(14)
Ir P3 C71B C72B 18.9(18)
C30 P3 C71B C76B 72.6(12)
C61 P3 C71B C76B -33.6(12)
Ir P3 C71B C76B -164.7(9)
C76B C71B C72B C73B 7(3)
P3 C71B C72B C73B -176.2(15)
C71B C72B C73B C74B -10(3)
C72B C73B C74B C75B 8(3)
C73B C74B C75B C76B -3.1(19)
C74B C75B C76B C71B 0.7(18)
C72B C71B C76B C75B -3(2)
P3 C71B C76B C75B -179.4(10)
C30 P4 C81B C82B 151.1(17)
C91B P4 C81B C82B -97.0(17)
Ru P4 C81B C82B 23(2)
C30 P4 C81B C86B -40.8(13)
C91B P4 C81B C86B 71.1(13)
Ru P4 C81B C86B -169.2(8)
C86B C81B C82B C83B 5(3)
P4 C81B C82B C83B 173.1(16)
C81B C82B C83B C84B -3(3)
C82B C83B C84B C85B 1(2)
C83B C84B C85B C86B -2.1(17)
C84B C85B C86B C81B 4.2(16)
C82B C81B C86B C85B -5(2)
P4 C81B C86B C85B -173.9(9)
C81B P4 C91B C96B -147.4(9)
C30 P4 C91B C96B -35.3(7)
Ru P4 C91B C96B 82.7(7)
C81B P4 C91B C92B 35.7(16)
C30 P4 C91B C92B 147.8(15)
Ru P4 C91B C92B -94.2(15)
C96B C91B C92B C93B 5(3)
P4 C91B C92B C93B -178.3(15)
C91B C92B C93B C94B -3(3)
C92B C93B C94B C95B 0(2)
C93B C94B C95B C96B 1.5(16)
C92B C91B C96B C95B -3(2)
P4 C91B C96B C95B -179.9(7)
C94B C95B C96B C91B -0.1(15)
O92 S C99 F92 -176.1(6)
O91 S C99 F92 -52.6(6)
O93 S C99 F92 64.9(6)
O92 S C99 F91 53.9(6)
O91 S C99 F91 177.3(5)
O93 S C99 F91 -65.1(5)
O92 S C99 F93 -58.2(5)
O91 S C99 F93 65.3(4)
O93 S C99 F93 -177.2(4)

loop_
_platon_squeeze_void_nr
_platon_squeeze_void_average_x
_platon_squeeze_void_average_y
_platon_squeeze_void_average_z
_platon_squeeze_void_volume
_platon_squeeze_void_count_electrons
_platon_squeeze_void_content
1 0.000 0.000 0.500 82 33 ' '
2 0.310 0.779 0.777 117 44 ' '
3 0.689 0.221 0.223 117 44 ' '
